data_7244997
loop_
_publ_author_name
'Brankovi\'c, Jovica'
'Milovanovi\'c, Vesna M.'
'Simijonovi\'c, Du\<sica'
'Novakovi\'c, Sla\/dana'
'Petrovi\'c, Zorica D.'
'Trifunovi\'c, Sne\<zana S.'
'Bogdanovi\'c, Goran A.'
'Petrovi\'c, Vladimir P.'

_publ_section_title
;
 Pyrazolone-type compounds: synthesis and in silico assessment of
 antiviral potential against key viral proteins of SARS-CoV-2
;
_journal_issue 25
_journal_name_full 'RSC Advances'
_journal_page_first 16054
_journal_page_last 16070
_journal_paper_doi 10.1039/D2RA02542F
_journal_volume 12
_journal_year 2022
_chemical_formula_moiety 'C16 H18 N4 O4'
_chemical_formula_sum 'C16 H18 N4 O4'
_chemical_formula_weight 330.34
_chemical_name_systematic
4-((4-hydroxy-3-methoxyphenyl)(3-hydroxy-5-methyl-1H-pyrazol-4-yl)methyl)-5-methyl-1,2-dihydro-3H-pyrazol-3-one
_space_group_crystal_system orthorhombic
_space_group_IT_number 33
_space_group_name_Hall 'P -2ac -2n'
_space_group_name_H-M_alt 'P n 21 a'
_atom_sites_solution_hydrogens mixed
_audit_creation_method SHELXL-2014/6
_audit_update_record
;
2022-01-03 deposited with the CCDC.	2022-05-23 downloaded from the CCDC.
;
_cell_angle_alpha 90
_cell_angle_beta 90
_cell_angle_gamma 90
_cell_formula_units_Z 4
_cell_length_a 14.9633(3)
_cell_length_b 12.6206(2)
_cell_length_c 8.60670(10)
_cell_measurement_reflns_used 12203
_cell_measurement_temperature 298(2)
_cell_measurement_theta_max 26.3710
_cell_measurement_theta_min 2.1240
_cell_volume 1625.34(5)
_computing_cell_refinement 'CrysAlisPro 1.171.41.93a (Rigaku OD, 2020)'
_computing_data_collection 'CrysAlisPro 1.171.41.93a (Rigaku OD, 2020)'
_computing_data_reduction 'CrysAlisPro 1.171.41.93a (Rigaku OD, 2020)'
_computing_structure_refinement 'SHELXL-2014/6 (Sheldrick, 2014)'
_diffrn_ambient_temperature 298(2)
_diffrn_detector 'CCD plate'
_diffrn_detector_area_resol_mean 16.3280
_diffrn_detector_type Sapphire3
_diffrn_measured_fraction_theta_full 1.000
_diffrn_measured_fraction_theta_max 0.998
_diffrn_measurement_device 'four-circle diffractometer'
_diffrn_measurement_device_type 'Xcalibur, Sapphire3, Gemini'
_diffrn_measurement_method '\w scans'
_diffrn_radiation_type MoK\a
_diffrn_radiation_wavelength 0.71073
_diffrn_reflns_av_R_equivalents 0.0263
_diffrn_reflns_av_unetI/netI 0.0143
_diffrn_reflns_Laue_measured_fraction_full 1.000
_diffrn_reflns_Laue_measured_fraction_max 0.998
_diffrn_reflns_limit_h_max 18
_diffrn_reflns_limit_h_min -18
_diffrn_reflns_limit_k_max 15
_diffrn_reflns_limit_k_min -15
_diffrn_reflns_limit_l_max 10
_diffrn_reflns_limit_l_min -10
_diffrn_reflns_number 25332
_diffrn_reflns_point_group_measured_fraction_full 1.000
_diffrn_reflns_point_group_measured_fraction_max 0.998
_diffrn_reflns_theta_full 25.242
_diffrn_reflns_theta_max 26.404
_diffrn_reflns_theta_min 2.722
_diffrn_source 'fine-focus sealed X-ray tube'
_diffrn_source_type 'Enhance (Mo) X-ray Source'
_exptl_absorpt_coefficient_mu 0.099
_exptl_absorpt_correction_T_max 1.00000
_exptl_absorpt_correction_T_min 0.98635
_exptl_absorpt_correction_type multi-scan
_exptl_absorpt_process_details
;
CrysAlisPro 1.171.41.93a (Rigaku Oxford Diffraction, 2020)
Empirical absorption correction using spherical harmonics,
implemented in SCALE3 ABSPACK scaling algorithm.
;
_exptl_crystal_colour 'translucent intense orange'
_exptl_crystal_density_diffrn 1.350
_exptl_crystal_description block
_exptl_crystal_F_000 696
_exptl_crystal_size_max 0.53
_exptl_crystal_size_mid 0.42
_exptl_crystal_size_min 0.24
_refine_diff_density_max 0.110
_refine_diff_density_min -0.136
_refine_diff_density_rms 0.027
_refine_ls_abs_structure_details
;
 Refined as an inversion twin.
;
_refine_ls_abs_structure_Flack 0.6(13)
_refine_ls_extinction_method none
_refine_ls_goodness_of_fit_ref 1.040
_refine_ls_hydrogen_treatment mixed
_refine_ls_matrix_type full
_refine_ls_number_parameters 241
_refine_ls_number_reflns 3334
_refine_ls_number_restraints 1
_refine_ls_restrained_S_all 1.040
_refine_ls_R_factor_all 0.0354
_refine_ls_R_factor_gt 0.0314
_refine_ls_shift/su_max 0.000
_refine_ls_shift/su_mean 0.000
_refine_ls_structure_factor_coef Fsqd
_refine_ls_weighting_details 'w=1/[\s^2^(Fo^2^)+(0.0498P)^2^+0.1342P] where P=(Fo^2^+2Fc^2^)/3'
_refine_ls_weighting_scheme calc
_refine_ls_wR_factor_gt 0.0824
_refine_ls_wR_factor_ref 0.0850
_reflns_Friedel_coverage 0.910
_reflns_Friedel_fraction_full 1.000
_reflns_Friedel_fraction_max 0.998
_reflns_number_gt 3048
_reflns_number_total 3334
_reflns_threshold_expression 'I > 2\s(I)'
_cod_data_source_file d2ra02542f2.cif
_cod_data_source_block VMI-40
_cod_depositor_comments
;
The following automatic conversions were performed:

data item '_space_group_crystal_system' value 'Orthorhombic' was
changed to 'orthorhombic' in accordance with the
/home/data/users/saulius/crontab/automatic-downloads/rss-feeds/RSC/lib/dictionaries/cif_core.dic
dictionary named 'cif_core.dic' version 2.4.2 last updated on
2011-04-26.

Automatic conversion script
Id: cif_fix_values 7556 2019-12-06 15:28:31Z antanas 
;
_cod_database_code 7244997
_shelx_space_group_comment
;
The symmetry employed for this shelxl refinement is uniquely defined
by the following loop, which should always be used as a source of
symmetry information in preference to the above space-group names.
They are only intended as comments.
;
_oxdiff_exptl_absorpt_empirical_full_min 0.968
_oxdiff_exptl_absorpt_empirical_full_max 1.046
_oxdiff_exptl_absorpt_empirical_details
;
Empirical correction (ABSPACK) includes:
- Absorption correction using spherical harmonics
- Frame scaling
;
_shelxl_version_number 2014/6

loop_
_space_group_symop_operation_xyz
'x, y, z'
'-x, y+1/2, -z'
'-x+1/2, y+1/2, z+1/2'
'x+1/2, y, -z+1/2'

loop_
_atom_site_label
_atom_site_type_symbol
_atom_site_fract_x
_atom_site_fract_y
_atom_site_fract_z
_atom_site_U_iso_or_equiv
_atom_site_adp_type
_atom_site_occupancy
_atom_site_site_symmetry_order
_atom_site_calc_flag
_atom_site_refinement_flags_posn
_atom_site_refinement_flags_adp
_atom_site_refinement_flags_occupancy
_atom_site_disorder_assembly
_atom_site_disorder_group
H1N1 H 0.177(3) -0.159(3) -0.170(4) 0.078(11) Uiso 1 1 d . . . . .
H1N2 H 0.084(3) -0.107(3) -0.383(5) 0.092(12) Uiso 1 1 d . . . . .
H1N4 H -0.272(2) -0.085(3) 0.308(4) 0.075(9) Uiso 1 1 d . . . . .
H1O2 H 0.050(3) -0.121(4) 0.252(5) 0.116(14) Uiso 1 1 d . . . . .
H1O4 H 0.173(3) 0.341(3) 0.448(4) 0.081(11) Uiso 1 1 d . . . . .
O1 O 0.11721(10) -0.13243(16) 0.1020(2) 0.0552(4) Uani 1 1 d . . . . .
O2 O 0.00740(12) -0.1182(2) 0.3321(2) 0.0664(6) Uani 1 1 d . . . . .
O3 O 0.24596(11) 0.25325(16) 0.0943(2) 0.0618(5) Uani 1 1 d . . . . .
O4 O 0.19531(12) 0.32429(18) 0.3640(3) 0.0674(6) Uani 1 1 d . . . . .
N1 N 0.12250(16) -0.1387(2) -0.1655(3) 0.0600(6) Uani 1 1 d . . . . .
N2 N 0.08546(16) -0.08309(19) -0.2862(3) 0.0612(6) Uani 1 1 d . . . . .
N3 N -0.14585(13) -0.1196(2) 0.3523(2) 0.0572(6) Uani 1 1 d . . . . .
N4 N -0.21395(13) -0.07423(18) 0.2730(2) 0.0539(5) Uani 1 1 d . . . . .
C1 C -0.03225(13) 0.03737(18) 0.0432(2) 0.0364(4) Uani 1 1 d . . . . .
H1 H -0.0710 0.0824 -0.0206 0.044 Uiso 1 1 calc R U . . .
C2 C 0.01960(14) -0.02979(18) -0.0690(2) 0.0384(4) Uani 1 1 d . . . . .
C3 C 0.08808(13) -0.10336(18) -0.0294(3) 0.0438(5) Uani 1 1 d . . . . .
C4 C 0.01881(16) -0.0222(2) -0.2270(3) 0.0481(5) Uani 1 1 d . . . . .
C5 C -0.0390(2) 0.0417(3) -0.3308(3) 0.0753(9) Uani 1 1 d . . . . .
H5A H -0.0339 0.1152 -0.3036 0.113 Uiso 1 1 calc R U . . .
H5B H -0.1000 0.0194 -0.3193 0.113 Uiso 1 1 calc R U . . .
H5C H -0.0205 0.0319 -0.4366 0.113 Uiso 1 1 calc R U . . .
C6 C -0.09384(13) -0.02346(18) 0.1487(2) 0.0383(4) Uani 1 1 d . . . . .
C7 C -0.07302(14) -0.08854(19) 0.2772(3) 0.0478(5) Uani 1 1 d . . . . .
C8 C -0.18559(14) -0.01733(19) 0.1511(2) 0.0431(5) Uani 1 1 d . . . . .
C9 C -0.24882(17) 0.0373(3) 0.0443(3) 0.0624(7) Uani 1 1 d . . . . .
H9A H -0.3082 0.0336 0.0863 0.094 Uiso 1 1 calc R U . . .
H9B H -0.2476 0.0033 -0.0555 0.094 Uiso 1 1 calc R U . . .
H9C H -0.2315 0.1101 0.0332 0.094 Uiso 1 1 calc R U . . .
C10 C 0.02919(14) 0.11344(17) 0.1326(2) 0.0372(4) Uani 1 1 d . . . . .
C11 C 0.10963(15) 0.14735(18) 0.0685(2) 0.0417(5) Uani 1 1 d . . . . .
H11 H 0.1270 0.1221 -0.0285 0.050 Uiso 1 1 calc R U . . .
C12 C 0.16408(15) 0.21770(18) 0.1463(3) 0.0442(5) Uani 1 1 d . . . . .
C13 C 0.13873(14) 0.25694(19) 0.2905(3) 0.0468(5) Uani 1 1 d . . . . .
C14 C 0.05852(15) 0.2243(2) 0.3542(3) 0.0491(6) Uani 1 1 d . . . . .
H14 H 0.0409 0.2500 0.4507 0.059 Uiso 1 1 calc R U . . .
C15 C 0.00421(14) 0.15337(19) 0.2754(2) 0.0435(5) Uani 1 1 d . . . . .
H15 H -0.0498 0.1325 0.3193 0.052 Uiso 1 1 calc R U . . .
C16 C 0.2794(2) 0.2073(3) -0.0433(4) 0.0733(9) Uani 1 1 d . . . . .
H16A H 0.2393 0.2222 -0.1277 0.110 Uiso 1 1 calc R U . . .
H16B H 0.2844 0.1320 -0.0299 0.110 Uiso 1 1 calc R U . . .
H16C H 0.3372 0.2364 -0.0661 0.110 Uiso 1 1 calc R U . . .

loop_
_atom_site_aniso_label
_atom_site_aniso_U_11
_atom_site_aniso_U_22
_atom_site_aniso_U_33
_atom_site_aniso_U_23
_atom_site_aniso_U_13
_atom_site_aniso_U_12
O1 0.0321(8) 0.0732(11) 0.0603(9) 0.0055(9) -0.0056(8) 0.0057(8)
O2 0.0386(9) 0.1050(15) 0.0557(10) 0.0314(11) 0.0004(8) 0.0102(10)
O3 0.0443(9) 0.0755(12) 0.0655(11) -0.0227(10) 0.0197(8) -0.0197(9)
O4 0.0469(10) 0.0911(14) 0.0641(13) -0.0373(11) 0.0100(9) -0.0188(10)
N1 0.0416(11) 0.0682(13) 0.0701(14) -0.0179(12) 0.0095(11) 0.0010(11)
N2 0.0584(12) 0.0787(15) 0.0466(12) -0.0180(12) 0.0107(10) -0.0044(12)
N3 0.0410(10) 0.0786(14) 0.0520(11) 0.0186(11) 0.0051(8) -0.0057(10)
N4 0.0315(9) 0.0773(13) 0.0529(11) 0.0080(11) 0.0061(8) -0.0069(10)
C1 0.0269(9) 0.0503(11) 0.0321(9) 0.0043(8) -0.0021(7) 0.0023(8)
C2 0.0287(9) 0.0496(11) 0.0367(10) -0.0026(9) 0.0000(8) -0.0060(8)
C3 0.0282(9) 0.0519(12) 0.0514(12) -0.0068(10) 0.0009(9) -0.0077(9)
C4 0.0459(11) 0.0603(13) 0.0380(11) -0.0066(11) 0.0019(9) -0.0102(10)
C5 0.086(2) 0.103(2) 0.0369(12) 0.0099(14) -0.0075(13) 0.0048(18)
C6 0.0290(10) 0.0510(11) 0.0351(9) 0.0003(9) 0.0002(8) -0.0008(9)
C7 0.0344(10) 0.0663(15) 0.0428(11) 0.0094(11) 0.0018(9) -0.0024(11)
C8 0.0312(10) 0.0576(12) 0.0405(11) -0.0055(10) 0.0008(9) -0.0005(9)
C9 0.0363(12) 0.0880(19) 0.0630(15) 0.0032(15) -0.0062(11) 0.0097(13)
C10 0.0333(10) 0.0431(10) 0.0353(9) 0.0011(9) 0.0002(8) 0.0009(8)
C11 0.0404(11) 0.0494(12) 0.0351(9) -0.0067(9) 0.0070(9) -0.0025(10)
C12 0.0355(11) 0.0490(12) 0.0482(12) -0.0061(10) 0.0079(9) -0.0042(9)
C13 0.0377(11) 0.0549(13) 0.0478(12) -0.0123(11) 0.0038(10) -0.0040(10)
C14 0.0395(12) 0.0658(15) 0.0422(11) -0.0154(10) 0.0072(10) -0.0010(10)
C15 0.0322(10) 0.0575(13) 0.0408(10) -0.0033(10) 0.0062(9) -0.0035(9)
C16 0.0582(17) 0.088(2) 0.0741(19) -0.0220(16) 0.0329(15) -0.0223(15)

loop_
_atom_type_symbol
_atom_type_description
_atom_type_scat_dispersion_real
_atom_type_scat_dispersion_imag
_atom_type_scat_source
C C 0.0033 0.0016 'International Tables Vol C Tables 4.2.6.8 and 6.1.1.4'
H H 0.0000 0.0000 'International Tables Vol C Tables 4.2.6.8 and 6.1.1.4'
N N 0.0061 0.0033 'International Tables Vol C Tables 4.2.6.8 and 6.1.1.4'
O O 0.0106 0.0060 'International Tables Vol C Tables 4.2.6.8 and 6.1.1.4'

loop_
_geom_angle_atom_site_label_1
_geom_angle_atom_site_label_2
_geom_angle_atom_site_label_3
_geom_angle
_geom_angle_site_symmetry_1
_geom_angle_site_symmetry_3
_geom_angle_publ_flag
C7 O2 H1O2 111(3) . . ?
C12 O3 C16 116.99(19) . . ?
C13 O4 H1O4 108(3) . . ?
C3 N1 N2 109.4(2) . . ?
C3 N1 H1N1 120(2) . . ?
N2 N1 H1N1 120(2) . . ?
C4 N2 N1 107.6(2) . . ?
C4 N2 H1N2 122(3) . . ?
N1 N2 H1N2 123(3) . . ?
C7 N3 N4 104.31(18) . . ?
C8 N4 N3 112.54(18) . . ?
C8 N4 H1N4 129(2) . . ?
N3 N4 H1N4 119(2) . . ?
C2 C1 C6 114.63(18) . . ?
C2 C1 C10 111.46(16) . . ?
C6 C1 C10 112.57(15) . . ?
C2 C1 H1 105.8 . . ?
C6 C1 H1 105.8 . . ?
C10 C1 H1 105.8 . . ?
C4 C2 C3 106.9(2) . . ?
C4 C2 C1 126.7(2) . . ?
C3 C2 C1 125.90(19) . . ?
O1 C3 N1 123.1(2) . . ?
O1 C3 C2 130.5(2) . . ?
N1 C3 C2 106.3(2) . . ?
N2 C4 C2 109.1(2) . . ?
N2 C4 C5 120.7(2) . . ?
C2 C4 C5 130.1(2) . . ?
C4 C5 H5A 109.5 . . ?
C4 C5 H5B 109.5 . . ?
H5A C5 H5B 109.5 . . ?
C4 C5 H5C 109.5 . . ?
H5A C5 H5C 109.5 . . ?
H5B C5 H5C 109.5 . . ?
C8 C6 C7 103.95(18) . . ?
C8 C6 C1 126.31(19) . . ?
C7 C6 C1 129.35(18) . . ?
N3 C7 O2 118.7(2) . . ?
N3 C7 C6 111.87(19) . . ?
O2 C7 C6 129.4(2) . . ?
N4 C8 C6 107.33(19) . . ?
N4 C8 C9 122.0(2) . . ?
C6 C8 C9 130.6(2) . . ?
C8 C9 H9A 109.5 . . ?
C8 C9 H9B 109.5 . . ?
H9A C9 H9B 109.5 . . ?
C8 C9 H9C 109.5 . . ?
H9A C9 H9C 109.5 . . ?
H9B C9 H9C 109.5 . . ?
C15 C10 C11 118.4(2) . . ?
C15 C10 C1 120.81(18) . . ?
C11 C10 C1 120.76(17) . . ?
C12 C11 C10 121.10(19) . . ?
C12 C11 H11 119.4 . . ?
C10 C11 H11 119.4 . . ?
C11 C12 O3 125.2(2) . . ?
C11 C12 C13 120.2(2) . . ?
O3 C12 C13 114.62(19) . . ?
O4 C13 C14 123.0(2) . . ?
O4 C13 C12 118.0(2) . . ?
C14 C13 C12 119.0(2) . . ?
C13 C14 C15 120.5(2) . . ?
C13 C14 H14 119.7 . . ?
C15 C14 H14 119.7 . . ?
C10 C15 C14 120.8(2) . . ?
C10 C15 H15 119.6 . . ?
C14 C15 H15 119.6 . . ?
O3 C16 H16A 109.5 . . ?
O3 C16 H16B 109.5 . . ?
H16A C16 H16B 109.5 . . ?
O3 C16 H16C 109.5 . . ?
H16A C16 H16C 109.5 . . ?
H16B C16 H16C 109.5 . . ?

loop_
_geom_bond_atom_site_label_1
_geom_bond_atom_site_label_2
_geom_bond_distance
_geom_bond_site_symmetry_2
_geom_bond_publ_flag
O1 C3 1.267(3) . ?
O2 C7 1.346(3) . ?
O2 H1O2 0.94(5) . ?
O3 C12 1.379(3) . ?
O3 C16 1.410(3) . ?
O4 C13 1.356(3) . ?
O4 H1O4 0.82(4) . ?
N1 C3 1.355(3) . ?
N1 N2 1.371(4) . ?
N1 H1N1 0.85(4) . ?
N2 C4 1.358(3) . ?
N2 H1N2 0.89(4) . ?
N3 C7 1.327(3) . ?
N3 N4 1.354(3) . ?
N4 C8 1.340(3) . ?
N4 H1N4 0.93(3) . ?
C1 C2 1.501(3) . ?
C1 C6 1.504(3) . ?
C1 C10 1.536(3) . ?
C1 H1 0.9800 . ?
C2 C4 1.364(3) . ?
C2 C3 1.424(3) . ?
C4 C5 1.481(4) . ?
C5 H5A 0.9600 . ?
C5 H5B 0.9600 . ?
C5 H5C 0.9600 . ?
C6 C8 1.375(3) . ?
C6 C7 1.412(3) . ?
C8 C9 1.489(3) . ?
C9 H9A 0.9600 . ?
C9 H9B 0.9600 . ?
C9 H9C 0.9600 . ?
C10 C15 1.380(3) . ?
C10 C11 1.391(3) . ?
C11 C12 1.379(3) . ?
C11 H11 0.9300 . ?
C12 C13 1.389(3) . ?
C13 C14 1.382(3) . ?
C14 C15 1.386(3) . ?
C14 H14 0.9300 . ?
C15 H15 0.9300 . ?
C16 H16A 0.9600 . ?
C16 H16B 0.9600 . ?
C16 H16C 0.9600 . ?

loop_
_geom_hbond_atom_site_label_D
_geom_hbond_atom_site_label_H
_geom_hbond_atom_site_label_A
_geom_hbond_distance_DH
_geom_hbond_distance_HA
_geom_hbond_distance_DA
_geom_hbond_angle_DHA
_geom_hbond_site_symmetry_A
N4 H1N4 O1 0.93(3) 1.93(4) 2.842(3) 168(3) 4_455
O2 H1O2 O1 0.94(5) 1.64(5) 2.579(3) 174(4) .
O4 H1O4 N3 0.82(4) 1.83(4) 2.648(3) 169(4) 2_556
O4 H1O4 N4 0.82(4) 2.70(4) 3.389(3) 142(3) 2_556
C14 H14 O2 0.93 2.60 3.495(3) 160.6 2_556

loop_
_geom_torsion_atom_site_label_1
_geom_torsion_atom_site_label_2
_geom_torsion_atom_site_label_3
_geom_torsion_atom_site_label_4
_geom_torsion
_geom_torsion_site_symmetry_1
_geom_torsion_site_symmetry_2
_geom_torsion_site_symmetry_3
_geom_torsion_site_symmetry_4
_geom_torsion_publ_flag
C3 N1 N2 C4 -7.9(3) . . . . ?
C7 N3 N4 C8 0.6(3) . . . . ?
C6 C1 C2 C4 121.7(2) . . . . ?
C10 C1 C2 C4 -108.9(2) . . . . ?
C6 C1 C2 C3 -67.6(3) . . . . ?
C10 C1 C2 C3 61.7(3) . . . . ?
N2 N1 C3 O1 -172.1(2) . . . . ?
N2 N1 C3 C2 6.1(3) . . . . ?
C4 C2 C3 O1 176.0(2) . . . . ?
C1 C2 C3 O1 3.8(4) . . . . ?
C4 C2 C3 N1 -2.1(2) . . . . ?
C1 C2 C3 N1 -174.3(2) . . . . ?
N1 N2 C4 C2 6.5(3) . . . . ?
N1 N2 C4 C5 -175.4(2) . . . . ?
C3 C2 C4 N2 -2.8(3) . . . . ?
C1 C2 C4 N2 169.3(2) . . . . ?
C3 C2 C4 C5 179.4(3) . . . . ?
C1 C2 C4 C5 -8.5(4) . . . . ?
C2 C1 C6 C8 -115.1(2) . . . . ?
C10 C1 C6 C8 116.1(2) . . . . ?
C2 C1 C6 C7 73.2(3) . . . . ?
C10 C1 C6 C7 -55.5(3) . . . . ?
N4 N3 C7 O2 177.7(2) . . . . ?
N4 N3 C7 C6 -0.3(3) . . . . ?
C8 C6 C7 N3 -0.1(3) . . . . ?
C1 C6 C7 N3 173.0(2) . . . . ?
C8 C6 C7 O2 -177.9(3) . . . . ?
C1 C6 C7 O2 -4.8(4) . . . . ?
N3 N4 C8 C6 -0.7(3) . . . . ?
N3 N4 C8 C9 178.2(2) . . . . ?
C7 C6 C8 N4 0.4(2) . . . . ?
C1 C6 C8 N4 -172.9(2) . . . . ?
C7 C6 C8 C9 -178.4(3) . . . . ?
C1 C6 C8 C9 8.3(4) . . . . ?
C2 C1 C10 C15 -156.3(2) . . . . ?
C6 C1 C10 C15 -25.9(3) . . . . ?
C2 C1 C10 C11 26.5(3) . . . . ?
C6 C1 C10 C11 156.9(2) . . . . ?
C15 C10 C11 C12 1.1(3) . . . . ?
C1 C10 C11 C12 178.4(2) . . . . ?
C10 C11 C12 O3 178.0(2) . . . . ?
C10 C11 C12 C13 -0.6(4) . . . . ?
C16 O3 C12 C11 -5.3(4) . . . . ?
C16 O3 C12 C13 173.4(3) . . . . ?
C11 C12 C13 O4 178.7(2) . . . . ?
O3 C12 C13 O4 0.0(3) . . . . ?
C11 C12 C13 C14 0.1(4) . . . . ?
O3 C12 C13 C14 -178.7(2) . . . . ?
O4 C13 C14 C15 -178.5(2) . . . . ?
C12 C13 C14 C15 0.0(4) . . . . ?
C11 C10 C15 C14 -1.0(3) . . . . ?
C1 C10 C15 C14 -178.2(2) . . . . ?
C13 C14 C15 C10 0.4(4) . . . . ?
C11 C10 C1 C2 26.5(3) . . . . ?
C11 C10 C1 C6 156.9(2) . . . . ?
